data_4074884
loop_
_publ_author_name
'Carmona, Daniel'
'Vega, Cristina'
'Garc\'ia, N\'estor'
'Lahoz, Fernando J.'
'Elipe, Sergio'
'Oro, Luis A.'
'Lamata, M. Pilar'
'Viguri, Fernando'
'Borao, Rosana'

_publ_section_title
;
 Chiral Phosphinooxazoline&#x2212;Ruthenium(II) and &#x2212;Osmium(II)
 Complexes as Catalysts in Diels&#x2212;Alder Reactions
;
_journal_issue 7
_journal_name_full Organometallics
_journal_page_first 1592
_journal_paper_doi 10.1021/om050973d
_journal_volume 25
_journal_year 2006
_chemical_absolute_configuration rmad
_chemical_formula_moiety 'C34 H38 Cl N O P Ru +, F6 Sb -'
_chemical_formula_sum 'C34 H38 Cl F6 N O P Ru Sb'
_chemical_formula_weight 879.89
_chemical_name_systematic
; 
 ? 
;
_space_group_IT_number 19
_symmetry_cell_setting orthorhombic
_symmetry_space_group_name_Hall 'P 2ac 2ab'
_symmetry_space_group_name_H-M 'P 21 21 21'
_atom_sites_solution_hydrogens geom
_atom_sites_solution_primary direct
_atom_sites_solution_secondary difmap
_audit_creation_method SHELXL-97
_cell_angle_alpha 90.00
_cell_angle_beta 90.00
_cell_angle_gamma 90.00
_cell_formula_units_Z 4
_cell_length_a 8.8061(5)
_cell_length_b 14.6680(8)
_cell_length_c 27.1709(17)
_cell_measurement_reflns_used 42
_cell_measurement_temperature 200(2)
_cell_measurement_theta_max 15
_cell_measurement_theta_min 12.5
_cell_volume 3509.6(4)
_computing_cell_refinement 'XSCANS v. 2.1 (Siemens)'
_computing_data_collection 'XSCANS v. 2.1 (Siemens)'
_computing_data_reduction 'XSCANS v. 2.1 (Siemens)'
_computing_molecular_graphics 'XP program, SHELXTL v6.10,Bruker2000'
_computing_publication_material 'XCIF program, SHELXTL v6.10,Bruker'
_computing_structure_refinement 'SHELXL-97 (Sheldrick, 1997)'
_computing_structure_solution 'SHELXS-97 (Sheldrick, 1990)'
_diffrn_ambient_temperature 200(2)
_diffrn_measured_fraction_theta_full 0.999
_diffrn_measured_fraction_theta_max 0.999
_diffrn_measurement_device_type 'four circle diffractometer,Siemens P4'
_diffrn_measurement_method '\w/2\q scans'
_diffrn_radiation_monochromator graphite
_diffrn_radiation_source 'fine-focus sealed tube'
_diffrn_radiation_type MoK\a
_diffrn_radiation_wavelength 0.71073
_diffrn_reflns_av_R_equivalents 0.0093
_diffrn_reflns_av_sigmaI/netI 0.0178
_diffrn_reflns_limit_h_max 10
_diffrn_reflns_limit_h_min -10
_diffrn_reflns_limit_k_max 18
_diffrn_reflns_limit_k_min -18
_diffrn_reflns_limit_l_max 33
_diffrn_reflns_limit_l_min -33
_diffrn_reflns_number 7742
_diffrn_reflns_theta_full 25.00
_diffrn_reflns_theta_max 26.00
_diffrn_reflns_theta_min 2.04
_diffrn_standards_decay_% 0
_diffrn_standards_interval_count 100
_diffrn_standards_number 3
_exptl_absorpt_coefficient_mu 1.382
_exptl_absorpt_correction_T_max 0.700
_exptl_absorpt_correction_T_min 0.542
_exptl_absorpt_correction_type psi-scan
_exptl_absorpt_process_details
; 
 Azimuthal psi-scans of 14 reflections at 10\% intervals.
 Data corrected with the program XPREP (SHELXTL v. 5 Bruker)
;
_exptl_crystal_colour orange
_exptl_crystal_density_diffrn 1.665
_exptl_crystal_density_method 'not measured'
_exptl_crystal_description 'irregular block'
_exptl_crystal_F_000 1752
_exptl_crystal_size_max 0.372
_exptl_crystal_size_mid 0.291
_exptl_crystal_size_min 0.260
_refine_diff_density_max 0.669
_refine_diff_density_min -0.613
_refine_diff_density_rms 0.079
_refine_ls_abs_structure_details 'Flack H D (1983), Acta Cryst. A39, 876-881'
_refine_ls_abs_structure_Flack -0.03(2)
_refine_ls_extinction_method none
_refine_ls_goodness_of_fit_ref 1.046
_refine_ls_hydrogen_treatment mixed
_refine_ls_matrix_type full
_refine_ls_number_parameters 536
_refine_ls_number_reflns 6866
_refine_ls_number_restraints 36
_refine_ls_restrained_S_all 1.043
_refine_ls_R_factor_all 0.0356
_refine_ls_R_factor_gt 0.0321
_refine_ls_shift/su_max 0.024
_refine_ls_shift/su_mean 0.001
_refine_ls_structure_factor_coef Fsqd
_refine_ls_weighting_details 'calc w=1/[\s^2^(Fo^2^)+(0.0454P)^2^+4.6528P] where P=(Fo^2^+2Fc^2^)/3'
_refine_ls_weighting_scheme calc
_refine_ls_wR_factor_gt 0.0793
_refine_ls_wR_factor_ref 0.0813
_reflns_number_gt 6456
_reflns_number_total 6866
_reflns_threshold_expression >2sigma(I)
_cod_data_source_file om050973dsi20051111_011753.cif
_cod_data_source_block compound1a
_cod_original_sg_symbol_Hall 'P 2ac 2ab''
_cod_original_sg_symbol_H-M P212121
_cod_database_code 4074884

loop_
_symmetry_equiv_pos_as_xyz
'x, y, z'
'-x+1/2, -y, z+1/2'
'-x, y+1/2, -z+1/2'
'x+1/2, -y+1/2, -z'

loop_
_atom_site_label
_atom_site_type_symbol
_atom_site_fract_x
_atom_site_fract_y
_atom_site_fract_z
_atom_site_U_iso_or_equiv
_atom_site_adp_type
_atom_site_occupancy
_atom_site_symmetry_multiplicity
_atom_site_calc_flag
_atom_site_refinement_flags
_atom_site_disorder_assembly
_atom_site_disorder_group
Sb1 Sb 0.5357(8) 0.5870(4) 0.8746(3) 0.0379(6) Uani 0.600(9) 1 d PD A 1
F1 F 0.4056(9) 0.4891(5) 0.8648(3) 0.085(2) Uiso 0.600(9) 1 d PD A 1
F2 F 0.6837(10) 0.5119(6) 0.8997(3) 0.085(2) Uiso 0.600(9) 1 d PD A 1
F3 F 0.4593(11) 0.6117(7) 0.9364(3) 0.106(3) Uiso 0.600(9) 1 d PD A 1
F4 F 0.3757(9) 0.6613(5) 0.8498(3) 0.0658(19) Uiso 0.600(9) 1 d PD A 1
F5 F 0.6061(9) 0.5540(5) 0.8124(3) 0.076(2) Uiso 0.600(9) 1 d PD A 1
F6 F 0.6685(10) 0.6835(6) 0.8801(4) 0.089(3) Uiso 0.600(9) 1 d PD A 1
Sb1B Sb 0.5204(13) 0.6023(6) 0.8776(4) 0.0419(11) Uani 0.400(9) 1 d PD A 2
F1B F 0.497(2) 0.6884(12) 0.9253(6) 0.129(6) Uiso 0.400(9) 1 d PD A 2
F2B F 0.4097(10) 0.6668(5) 0.8306(4) 0.047(2) Uiso 0.400(9) 1 d PD A 2
F3B F 0.368(2) 0.5165(14) 0.8948(8) 0.145(7) Uiso 0.400(9) 1 d PD A 2
F4B F 0.636(2) 0.5357(14) 0.9208(8) 0.143(6) Uiso 0.400(9) 1 d PD A 2
F5B F 0.6807(16) 0.6766(9) 0.8555(5) 0.086(4) Uiso 0.400(9) 1 d PD A 2
F6B F 0.5469(15) 0.5165(8) 0.8261(4) 0.088(3) Uiso 0.400(9) 1 d PD A 2
Ru1 Ru 0.79986(4) 0.02840(2) 0.826280(11) 0.02649(8) Uani 1 1 d . . .
Cl1 Cl 1.05633(13) 0.08535(8) 0.83189(4) 0.0418(3) Uani 1 1 d . . .
P1 P 0.81722(12) 0.00833(6) 0.91004(3) 0.0220(2) Uani 1 1 d . . .
O1 O 0.7634(4) 0.3053(2) 0.87217(13) 0.0438(8) Uani 1 1 d . . .
N1 N 0.7348(4) 0.1626(2) 0.84518(13) 0.0298(8) Uani 1 1 d . . .
C1 C 0.9106(4) 0.1053(3) 0.93885(14) 0.0242(8) Uani 1 1 d . . .
C2 C 0.8925(5) 0.1941(3) 0.91995(15) 0.0274(8) Uani 1 1 d . . .
C3 C 0.9634(6) 0.2674(3) 0.94331(17) 0.0359(10) Uani 1 1 d . . .
H3 H 0.947(7) 0.323(4) 0.928(2) 0.055(16) Uiso 1 1 d . . .
C4 C 1.0494(6) 0.2532(3) 0.98551(18) 0.0431(12) Uani 1 1 d . . .
H4 H 1.103(7) 0.312(4) 1.003(2) 0.052(16) Uiso 1 1 d . . .
C5 C 1.0638(6) 0.1673(3) 1.00471(19) 0.0376(11) Uani 1 1 d . . .
H5 H 1.112(6) 0.158(4) 1.029(2) 0.035(14) Uiso 1 1 d . . .
C6 C 0.9956(5) 0.0938(3) 0.98153(15) 0.0300(9) Uani 1 1 d . . .
H6 H 1.003(6) 0.034(3) 0.9953(17) 0.032(12) Uiso 1 1 d . . .
C7 C 0.9240(5) -0.0936(3) 0.92681(14) 0.0264(8) Uani 1 1 d . . .
C8 C 1.0778(6) -0.0972(3) 0.9164(2) 0.0414(11) Uani 1 1 d . . .
H8 H 1.127(5) -0.047(3) 0.9053(15) 0.019(10) Uiso 1 1 d . . .
C9 C 1.1588(6) -0.1758(4) 0.9251(3) 0.0529(15) Uani 1 1 d . . .
H9 H 1.250(8) -0.182(4) 0.918(2) 0.063(19) Uiso 1 1 d . . .
C10 C 1.0876(7) -0.2517(4) 0.9439(2) 0.0506(14) Uani 1 1 d . . .
H10 H 1.147(7) -0.305(4) 0.950(2) 0.057(17) Uiso 1 1 d . . .
C11 C 0.9336(7) -0.2503(3) 0.9531(2) 0.0478(13) Uani 1 1 d . . .
H11 H 0.876(7) -0.297(4) 0.967(2) 0.043(14) Uiso 1 1 d . . .
C12 C 0.8517(6) -0.1705(3) 0.94433(18) 0.0342(10) Uani 1 1 d . . .
H12 H 0.760(8) -0.166(4) 0.954(2) 0.054(18) Uiso 1 1 d . . .
C13 C 0.6447(5) 0.0055(3) 0.94694(14) 0.0250(8) Uani 1 1 d . . .
C14 C 0.5082(5) 0.0353(3) 0.92609(15) 0.0305(9) Uani 1 1 d . . .
H14 H 0.507(5) 0.050(3) 0.8893(17) 0.031(12) Uiso 1 1 d . . .
C15 C 0.3800(6) 0.0407(4) 0.9551(2) 0.0422(11) Uani 1 1 d . . .
H15 H 0.297(9) 0.049(4) 0.939(2) 0.07(2) Uiso 1 1 d . . .
C16 C 0.3826(6) 0.0160(3) 1.00369(19) 0.0380(10) Uani 1 1 d . . .
H16 H 0.285(8) 0.024(4) 1.022(2) 0.063(18) Uiso 1 1 d . . .
C17 C 0.5175(6) -0.0114(3) 1.02466(17) 0.0378(11) Uani 1 1 d . . .
H17 H 0.524(6) -0.027(3) 1.0577(17) 0.031(12) Uiso 1 1 d . . .
C18 C 0.6489(6) -0.0162(3) 0.99674(16) 0.0314(9) Uani 1 1 d . . .
H18 H 0.725(6) -0.037(4) 1.0093(19) 0.038 Uiso 1 1 d . . .
C19 C 0.6220(7) -0.0781(3) 0.81089(17) 0.0420(12) Uani 1 1 d . . .
C20 C 0.7678(8) -0.1173(3) 0.81289(18) 0.0465(14) Uani 1 1 d . . .
H20 H 0.770(7) -0.159(4) 0.832(2) 0.045(16) Uiso 1 1 d . . .
C21 C 0.8853(7) -0.0851(4) 0.78284(17) 0.0437(12) Uani 1 1 d . . .
H21 H 0.978(7) -0.107(4) 0.786(2) 0.048(16) Uiso 1 1 d . . .
C22 C 0.8622(6) -0.0138(4) 0.74801(16) 0.0408(11) Uani 1 1 d . . .
C23 C 0.7186(6) 0.0264(3) 0.74690(15) 0.0362(10) Uani 1 1 d . . .
H23 H 0.698(6) 0.075(3) 0.7266(17) 0.029(11) Uiso 1 1 d . . .
C24 C 0.6017(6) -0.0038(3) 0.77884(17) 0.0375(10) Uani 1 1 d . . .
H24 H 0.513(6) 0.034(4) 0.7794(17) 0.036(13) Uiso 1 1 d . . .
C25 C 0.4896(8) -0.1181(4) 0.8388(2) 0.0607(17) Uani 1 1 d . . .
H25A H 0.453(4) -0.168(3) 0.8220(11) 0.13(4) Uiso 1 1 calc R . .
H25B H 0.414(4) -0.075(2) 0.8418(15) 0.055(19) Uiso 1 1 calc R . .
H25C H 0.5213(18) -0.136(3) 0.8696(14) 0.10(3) Uiso 1 1 calc R . .
C26 C 0.9876(7) 0.0156(6) 0.71333(19) 0.0575(17) Uani 1 1 d . . .
H26 H 1.053(10) 0.000(6) 0.728(3) 0.09(3) Uiso 1 1 d . . .
C27 C 0.9756(8) -0.0447(7) 0.6669(2) 0.088(3) Uani 1 1 d . . .
H27A H 0.886(5) -0.030(3) 0.6498(13) 0.065(19) Uiso 1 1 calc R . .
H27B H 0.974(6) -0.107(3) 0.6762(5) 0.10(3) Uiso 1 1 calc R . .
H27C H 1.060(5) -0.034(3) 0.6463(13) 0.15(4) Uiso 1 1 calc R . .
C28 C 0.9848(8) 0.1164(6) 0.7005(3) 0.081(3) Uani 1 1 d . . .
H28A H 0.907(4) 0.1279(10) 0.6846(16) 0.050(18) Uiso 1 1 calc R . .
H28B H 1.060(4) 0.1292(10) 0.6840(16) 0.08(2) Uiso 1 1 calc R . .
H28C H 0.985(5) 0.1468(14) 0.7260(11) 0.08(3) Uiso 1 1 calc R . .
C29 C 0.7957(5) 0.2155(2) 0.87703(16) 0.0315(8) Uani 1 1 d . . .
C30 C 0.6888(8) 0.3149(3) 0.8247(2) 0.0476(12) Uani 1 1 d . . .
H30A H 0.753(7) 0.331(4) 0.811(2) 0.05(2) Uiso 1 1 d . . .
H30B H 0.613(7) 0.365(4) 0.820(2) 0.046(15) Uiso 1 1 d . . .
C31 C 0.6298(6) 0.2195(3) 0.81378(17) 0.0373(11) Uani 1 1 d . . .
H31 H 0.647(6) 0.203(3) 0.7858(18) 0.026(13) Uiso 1 1 d . . .
C32 C 0.4611(6) 0.2073(3) 0.82582(18) 0.0399(10) Uani 1 1 d . . .
H32 H 0.443(5) 0.142(3) 0.8251(17) 0.028(11) Uiso 1 1 d . . .
C33 C 0.4154(7) 0.2450(4) 0.8761(2) 0.0511(13) Uani 1 1 d . . .
H33A H 0.413(4) 0.314(2) 0.8747(4) 0.09(2) Uiso 1 1 calc R . .
H33B H 0.492(3) 0.225(2) 0.9018(9) 0.044(15) Uiso 1 1 calc R . .
H33C H 0.311(4) 0.221(2) 0.8853(7) 0.063(18) Uiso 1 1 calc R . .
C34 C 0.3662(8) 0.2493(4) 0.7848(2) 0.0546(15) Uani 1 1 d . . .
H34A H 0.253(3) 0.2398(18) 0.7923(6) 0.06(2) Uiso 1 1 calc R . .
H34B H 0.393(3) 0.2186(17) 0.7519(10) 0.024(11) Uiso 1 1 calc R . .
H34C H 0.389(3) 0.318(2) 0.7826(8) 0.039(14) Uiso 1 1 calc R . .

loop_
_atom_site_aniso_label
_atom_site_aniso_U_11
_atom_site_aniso_U_22
_atom_site_aniso_U_33
_atom_site_aniso_U_23
_atom_site_aniso_U_13
_atom_site_aniso_U_12
Sb1 0.0376(14) 0.0379(11) 0.0382(8) -0.0014(6) -0.0023(8) 0.0021(8)
Sb1B 0.0367(15) 0.054(3) 0.0347(13) 0.0051(19) -0.0010(10) 0.0024(19)
Ru1 0.03441(17) 0.02414(14) 0.02093(14) -0.00110(12) 0.00327(14) -0.00042(14)
Cl1 0.0391(6) 0.0483(6) 0.0382(6) -0.0018(5) 0.0120(5) -0.0077(5)
P1 0.0246(5) 0.0189(4) 0.0223(4) -0.0003(3) 0.0014(4) 0.0000(4)
O1 0.060(2) 0.0201(14) 0.0509(19) 0.0036(14) -0.0140(18) -0.0008(14)
N1 0.042(2) 0.0217(16) 0.0258(16) 0.0031(13) -0.0011(15) -0.0014(15)
C1 0.0204(18) 0.0252(19) 0.0270(19) -0.0069(15) 0.0007(15) -0.0021(16)
C2 0.030(2) 0.0235(19) 0.028(2) -0.0042(16) 0.0037(17) -0.0022(17)
C3 0.043(3) 0.024(2) 0.040(2) -0.0051(18) 0.000(2) -0.004(2)
C4 0.045(3) 0.034(2) 0.050(3) -0.018(2) -0.002(2) -0.002(2)
C5 0.032(3) 0.042(3) 0.038(3) -0.010(2) -0.009(2) 0.001(2)
C6 0.029(2) 0.030(2) 0.032(2) -0.0054(18) -0.0026(16) 0.0044(18)
C7 0.030(2) 0.0223(18) 0.0265(18) -0.0031(16) -0.0034(16) 0.0029(17)
C8 0.032(2) 0.027(2) 0.065(3) 0.009(2) 0.008(2) 0.000(2)
C9 0.027(3) 0.045(3) 0.087(4) 0.008(3) 0.005(3) 0.012(2)
C10 0.050(3) 0.030(3) 0.072(4) 0.012(2) 0.000(3) 0.015(2)
C11 0.059(4) 0.023(2) 0.062(3) 0.011(2) 0.002(3) 0.004(2)
C12 0.033(2) 0.027(2) 0.042(3) 0.0016(18) 0.002(2) 0.0015(18)
C13 0.028(2) 0.0220(18) 0.0251(19) -0.0026(14) 0.0039(16) -0.0012(15)
C14 0.028(2) 0.031(2) 0.033(2) 0.0008(18) -0.0046(17) -0.0024(18)
C15 0.025(2) 0.047(3) 0.055(3) 0.002(2) 0.002(2) -0.001(2)
C16 0.034(2) 0.031(2) 0.050(3) -0.001(2) 0.012(2) -0.003(2)
C17 0.054(3) 0.029(2) 0.031(2) 0.0014(17) 0.013(2) -0.003(2)
C18 0.039(2) 0.027(2) 0.028(2) 0.0012(17) -0.0017(18) 0.0034(18)
C19 0.060(3) 0.034(2) 0.032(2) -0.0075(19) 0.002(2) -0.013(2)
C20 0.080(4) 0.030(2) 0.029(2) -0.0094(19) -0.007(2) -0.004(3)
C21 0.053(3) 0.046(3) 0.032(2) -0.016(2) -0.005(2) 0.017(3)
C22 0.046(3) 0.056(3) 0.020(2) -0.005(2) 0.0018(19) 0.010(2)
C23 0.042(3) 0.041(2) 0.0259(19) -0.002(2) 0.0002(18) 0.000(2)
C24 0.040(3) 0.042(3) 0.030(2) -0.0135(19) 0.001(2) -0.005(2)
C25 0.075(4) 0.048(3) 0.059(4) -0.014(3) 0.015(3) -0.032(3)
C26 0.041(3) 0.102(5) 0.029(2) 0.007(3) 0.008(2) 0.019(3)
C27 0.064(4) 0.167(10) 0.031(3) -0.025(4) 0.003(3) 0.041(5)
C28 0.055(4) 0.133(8) 0.056(4) 0.034(5) 0.018(3) -0.013(4)
C29 0.040(2) 0.0187(17) 0.035(2) 0.0041(16) 0.003(2) -0.0007(18)
C30 0.061(4) 0.031(2) 0.050(3) 0.016(2) -0.009(3) -0.002(3)
C31 0.056(3) 0.030(2) 0.027(2) 0.0078(18) -0.007(2) 0.001(2)
C32 0.053(3) 0.031(2) 0.036(2) 0.009(2) -0.006(2) 0.007(2)
C33 0.060(3) 0.046(3) 0.047(3) 0.000(2) -0.002(3) 0.015(3)
C34 0.063(4) 0.050(3) 0.051(3) 0.015(3) -0.018(3) 0.008(3)

loop_
_atom_type_symbol
_atom_type_description
_atom_type_scat_dispersion_real
_atom_type_scat_dispersion_imag
_atom_type_scat_source
C C 0.0033 0.0016 'International Tables Vol C Tables 4.2.6.8 and 6.1.1.4'
H H 0.0000 0.0000 'International Tables Vol C Tables 4.2.6.8 and 6.1.1.4'
N N 0.0061 0.0033 'International Tables Vol C Tables 4.2.6.8 and 6.1.1.4'
O O 0.0106 0.0060 'International Tables Vol C Tables 4.2.6.8 and 6.1.1.4'
F F 0.0171 0.0103 'International Tables Vol C Tables 4.2.6.8 and 6.1.1.4'
P P 0.1023 0.0942 'International Tables Vol C Tables 4.2.6.8 and 6.1.1.4'
Cl Cl 0.1484 0.1585 'International Tables Vol C Tables 4.2.6.8 and 6.1.1.4'
Ru Ru -1.2594 0.8363 'International Tables Vol C Tables 4.2.6.8 and 6.1.1.4'
Sb Sb -0.5866 1.5461 'International Tables Vol C Tables 4.2.6.8 and 6.1.1.4'

loop_
_geom_angle_atom_site_label_1
_geom_angle_atom_site_label_2
_geom_angle_atom_site_label_3
_geom_angle
F2 Sb1 F6 88.9(5)
F2 Sb1 F3 92.2(5)
F6 Sb1 F3 90.3(5)
F2 Sb1 F1 91.6(4)
F6 Sb1 F1 176.4(6)
F3 Sb1 F1 93.3(5)
F2 Sb1 F5 86.9(4)
F6 Sb1 F5 93.6(5)
F3 Sb1 F5 175.9(6)
F1 Sb1 F5 82.8(4)
F2 Sb1 F4 177.4(6)
F6 Sb1 F4 93.4(4)
F3 Sb1 F4 86.5(5)
F1 Sb1 F4 86.3(5)
F5 Sb1 F4 94.3(5)
F1B Sb1B F4B 88.7(10)
F1B Sb1B F2B 94.4(7)
F4B Sb1B F2B 176.4(9)
F1B Sb1B F5B 84.8(8)
F4B Sb1B F5B 95.4(9)
F2B Sb1B F5B 83.1(6)
F1B Sb1B F6B 177.6(9)
F4B Sb1B F6B 92.9(8)
F2B Sb1B F6B 84.0(6)
F5B Sb1B F6B 93.2(7)
F1B Sb1B F3B 101.9(10)
F4B Sb1B F3B 83.3(10)
F2B Sb1B F3B 97.8(9)
F5B Sb1B F3B 173.2(9)
F6B Sb1B F3B 80.2(9)
N1 Ru1 C21 159.81(17)
N1 Ru1 C20 156.3(2)
C21 Ru1 C20 37.5(2)
N1 Ru1 C24 97.23(17)
C21 Ru1 C24 78.1(2)
C20 Ru1 C24 66.1(2)
N1 Ru1 C19 120.18(18)
C21 Ru1 C19 67.0(2)
C20 Ru1 C19 37.0(2)
C24 Ru1 C19 36.66(18)
N1 Ru1 C23 99.06(16)
C21 Ru1 C23 65.41(18)
C20 Ru1 C23 77.79(19)
C24 Ru1 C23 36.75(18)
C19 Ru1 C23 66.14(18)
N1 Ru1 C22 122.99(17)
C21 Ru1 C22 37.19(19)
C20 Ru1 C22 67.1(2)
C24 Ru1 C22 65.83(19)
C19 Ru1 C22 78.82(19)
C23 Ru1 C22 35.69(18)
N1 Ru1 P1 84.08(10)
C21 Ru1 P1 114.58(14)
C20 Ru1 P1 92.76(14)
C24 Ru1 P1 126.84(13)
C19 Ru1 P1 98.12(12)
C23 Ru1 P1 163.41(13)
C22 Ru1 P1 150.62(13)
N1 Ru1 Cl1 85.19(11)
C21 Ru1 Cl1 88.59(17)
C20 Ru1 Cl1 118.02(18)
C24 Ru1 Cl1 147.78(13)
C19 Ru1 Cl1 154.57(15)
C23 Ru1 Cl1 111.06(13)
C22 Ru1 Cl1 85.84(14)
P1 Ru1 Cl1 85.39(4)
C1 P1 C13 99.09(18)
C1 P1 C7 107.48(19)
C13 P1 C7 105.88(19)
C1 P1 Ru1 110.83(14)
C13 P1 Ru1 119.50(14)
C7 P1 Ru1 112.73(13)
C29 O1 C30 106.0(4)
C29 N1 C31 107.6(4)
C29 N1 Ru1 128.0(3)
C31 N1 Ru1 122.9(3)
C6 C1 C2 118.5(4)
C6 C1 P1 120.5(3)
C2 C1 P1 121.0(3)
C3 C2 C1 119.7(4)
C3 C2 C29 116.9(4)
C1 C2 C29 123.3(4)
C4 C3 C2 120.2(4)
C4 C3 H3 126(4)
C2 C3 H3 114(4)
C5 C4 C3 120.2(4)
C5 C4 H4 121(3)
C3 C4 H4 119(3)
C4 C5 C6 120.2(5)
C4 C5 H5 121(4)
C6 C5 H5 119(4)
C5 C6 C1 121.2(4)
C5 C6 H6 121(3)
C1 C6 H6 118(3)
C12 C7 C8 119.4(4)
C12 C7 P1 121.2(3)
C8 C7 P1 119.0(4)
C9 C8 C7 120.3(5)
C9 C8 H8 120(3)
C7 C8 H8 120(3)
C8 C9 C10 120.4(5)
C8 C9 H9 123(5)
C10 C9 H9 116(5)
C9 C10 C11 120.2(5)
C9 C10 H10 118(4)
C11 C10 H10 122(4)
C10 C11 C12 119.3(5)
C10 C11 H11 126(3)
C12 C11 H11 114(4)
C7 C12 C11 120.4(5)
C7 C12 H12 119(4)
C11 C12 H12 120(4)
C18 C13 C14 119.3(4)
C18 C13 P1 121.2(3)
C14 C13 P1 119.1(3)
C15 C14 C13 119.3(4)
C15 C14 H14 123(3)
C13 C14 H14 118(3)
C16 C15 C14 121.5(5)
C16 C15 H15 123(5)
C14 C15 H15 114(5)
C15 C16 C17 119.4(4)
C15 C16 H16 116(4)
C17 C16 H16 125(4)
C16 C17 C18 120.6(4)
C16 C17 H17 122(3)
C18 C17 H17 118(3)
C17 C18 C13 119.9(5)
C17 C18 H18 119(4)
C13 C18 H18 121(4)
C24 C19 C20 117.2(5)
C24 C19 C25 120.9(5)
C20 C19 C25 121.8(5)
C24 C19 Ru1 70.5(3)
C20 C19 Ru1 69.0(3)
C25 C19 Ru1 135.5(3)
C21 C20 C19 120.9(5)
C21 C20 Ru1 70.9(3)
C19 C20 Ru1 74.0(3)
C21 C20 H20 128(4)
C19 C20 H20 111(4)
Ru1 C20 H20 129(4)
C20 C21 C22 122.0(5)
C20 C21 Ru1 71.7(3)
C22 C21 Ru1 75.5(3)
C20 C21 H21 121(4)
C22 C21 H21 117(4)
Ru1 C21 H21 124(4)
C23 C22 C21 117.0(5)
C23 C22 C26 121.8(5)
C21 C22 C26 121.2(5)
C23 C22 Ru1 71.8(3)
C21 C22 Ru1 67.3(2)
C26 C22 Ru1 132.7(4)
C22 C23 C24 120.9(5)
C22 C23 Ru1 72.5(3)
C24 C23 Ru1 69.6(3)
C22 C23 H23 121(3)
C24 C23 H23 118(3)
Ru1 C23 H23 128(3)
C19 C24 C23 121.9(5)
C19 C24 Ru1 72.9(3)
C23 C24 Ru1 73.6(3)
C19 C24 H24 123(3)
C23 C24 H24 115(3)
Ru1 C24 H24 120(3)
C19 C25 H25A 109.5
C19 C25 H25B 109.5
H25A C25 H25B 109.5
C19 C25 H25C 109.5
H25A C25 H25C 109.5
H25B C25 H25C 109.5
C22 C26 C28 114.1(5)
C22 C26 C27 107.2(6)
C28 C26 C27 111.6(6)
C22 C26 H26 99(6)
C28 C26 H26 116(7)
C27 C26 H26 108(7)
C26 C27 H27A 109.5
C26 C27 H27B 109.5
H27A C27 H27B 109.5
C26 C27 H27C 109.5
H27A C27 H27C 109.5
H27B C27 H27C 109.5
C26 C28 H28A 109.5
C26 C28 H28B 109.5
H28A C28 H28B 109.5
C26 C28 H28C 109.5
H28A C28 H28C 109.5
H28B C28 H28C 109.5
N1 C29 O1 115.9(4)
N1 C29 C2 130.2(4)
O1 C29 C2 113.9(4)
O1 C30 C31 103.7(4)
O1 C30 H30A 98(5)
C31 C30 H30A 118(5)
O1 C30 H30B 120(3)
C31 C30 H30B 115(3)
H30A C30 H30B 103(6)
N1 C31 C30 100.9(4)
N1 C31 C32 114.1(4)
C30 C31 C32 113.4(5)
N1 C31 H31 105(4)
C30 C31 H31 113(3)
C32 C31 H31 110(4)
C34 C32 C33 111.3(5)
C34 C32 C31 109.2(4)
C33 C32 C31 113.8(4)
C34 C32 H32 107(3)
C33 C32 H32 109(3)
C31 C32 H32 106(3)
C32 C33 H33A 109.5
C32 C33 H33B 109.5
H33A C33 H33B 109.5
C32 C33 H33C 109.5
H33A C33 H33C 109.5
H33B C33 H33C 109.5
C32 C34 H34A 109.5
C32 C34 H34B 109.5
H34A C34 H34B 109.5
C32 C34 H34C 109.5
H34A C34 H34C 109.5
H34B C34 H34C 109.5

loop_
_geom_bond_atom_site_label_1
_geom_bond_atom_site_label_2
_geom_bond_distance
Sb1 F2 1.838(11)
Sb1 F6 1.842(11)
Sb1 F3 1.845(11)
Sb1 F1 1.856(11)
Sb1 F5 1.863(10)
Sb1 F4 1.904(9)
Sb1B F1B 1.820(19)
Sb1B F4B 1.84(2)
Sb1B F2B 1.865(13)
Sb1B F5B 1.882(18)
Sb1B F6B 1.897(15)
Sb1B F3B 1.90(2)
Ru1 N1 2.113(3)
Ru1 C21 2.175(5)
Ru1 C20 2.186(5)
Ru1 C24 2.220(5)
Ru1 C19 2.251(5)
Ru1 C23 2.273(4)
Ru1 C22 2.282(4)
Ru1 P1 2.2998(10)
Ru1 Cl1 2.4129(12)
P1 C1 1.820(4)
P1 C13 1.821(4)
P1 C7 1.824(4)
O1 C29 1.353(5)
O1 C30 1.455(6)
N1 C29 1.281(6)
N1 C31 1.509(6)
C1 C6 1.391(6)
C1 C2 1.409(6)
C2 C3 1.397(6)
C2 C29 1.478(6)
C3 C4 1.390(7)
C3 H3 0.93(6)
C4 C5 1.371(7)
C4 H4 1.10(6)
C5 C6 1.385(6)
C5 H5 0.78(5)
C6 H6 0.96(5)
C7 C12 1.379(6)
C7 C8 1.385(7)
C8 C9 1.375(7)
C8 H8 0.91(4)
C9 C10 1.376(8)
C9 H9 0.84(7)
C10 C11 1.379(9)
C10 H10 0.96(6)
C11 C12 1.396(7)
C11 H11 0.94(6)
C12 H12 0.86(7)
C13 C18 1.390(6)
C13 C14 1.399(6)
C14 C15 1.379(7)
C14 H14 1.02(5)
C15 C16 1.369(7)
C15 H15 0.87(7)
C16 C17 1.378(8)
C16 H16 1.00(7)
C17 C18 1.386(7)
C17 H17 0.93(5)
C18 H18 0.81(6)
C19 C24 1.407(7)
C19 C20 1.408(8)
C19 C25 1.510(8)
C20 C21 1.400(8)
C20 H20 0.80(6)
C21 C22 1.425(7)
C21 H21 0.88(6)
C22 C23 1.396(7)
C22 C26 1.514(8)
C23 C24 1.417(7)
C23 H23 0.92(5)
C24 H24 0.95(5)
C25 H25A 0.9203
C25 H25B 0.9203
C25 H25C 0.9203
C26 C28 1.519(11)
C26 C27 1.545(9)
C26 H26 0.73(8)
C27 H27A 0.9424
C27 H27B 0.9424
C27 H27C 0.9424
C28 H28A 0.8248
C28 H28B 0.8248
C28 H28C 0.8248
C30 C31 1.522(7)
C30 H30A 0.72(6)
C30 H30B 1.00(6)
C31 C32 1.532(8)
C31 H31 0.81(5)
C32 C34 1.523(7)
C32 C33 1.528(7)
C32 H32 0.97(5)
C33 H33A 1.0182
C33 H33B 1.0182
C33 H33C 1.0182
C34 H34A 1.0279
C34 H34B 1.0279
C34 H34C 1.0279

loop_
_geom_torsion_atom_site_label_1
_geom_torsion_atom_site_label_2
_geom_torsion_atom_site_label_3
_geom_torsion_atom_site_label_4
_geom_torsion
N1 Ru1 P1 C1 -43.60(17)
C21 Ru1 P1 C1 128.3(2)
C20 Ru1 P1 C1 159.9(2)
C24 Ru1 P1 C1 -138.2(2)
C19 Ru1 P1 C1 -163.3(2)
C23 Ru1 P1 C1 -145.5(5)
C22 Ru1 P1 C1 115.1(3)
Cl1 Ru1 P1 C1 42.02(14)
N1 Ru1 P1 C13 70.57(18)
C21 Ru1 P1 C13 -117.5(2)
C20 Ru1 P1 C13 -85.9(2)
C24 Ru1 P1 C13 -24.0(2)
C19 Ru1 P1 C13 -49.1(2)
C23 Ru1 P1 C13 -31.3(5)
C22 Ru1 P1 C13 -130.8(3)
Cl1 Ru1 P1 C13 156.20(15)
N1 Ru1 P1 C7 -164.13(18)
C21 Ru1 P1 C7 7.8(2)
C20 Ru1 P1 C7 39.4(2)
C24 Ru1 P1 C7 101.3(2)
C19 Ru1 P1 C7 76.1(2)
C23 Ru1 P1 C7 94.0(5)
C22 Ru1 P1 C7 -5.5(3)
Cl1 Ru1 P1 C7 -78.50(15)
C21 Ru1 N1 C29 -113.5(6)
C20 Ru1 N1 C29 128.2(5)
C24 Ru1 N1 C29 171.4(4)
C19 Ru1 N1 C29 140.9(4)
C23 Ru1 N1 C29 -151.5(4)
C22 Ru1 N1 C29 -122.8(4)
P1 Ru1 N1 C29 44.9(4)
Cl1 Ru1 N1 C29 -40.9(4)
C21 Ru1 N1 C31 51.1(7)
C20 Ru1 N1 C31 -67.2(5)
C24 Ru1 N1 C31 -24.1(4)
C19 Ru1 N1 C31 -54.6(4)
C23 Ru1 N1 C31 13.0(4)
C22 Ru1 N1 C31 41.8(4)
P1 Ru1 N1 C31 -150.5(3)
Cl1 Ru1 N1 C31 123.6(3)
C13 P1 C1 C6 83.7(4)
C7 P1 C1 C6 -26.2(4)
Ru1 P1 C1 C6 -149.8(3)
C13 P1 C1 C2 -93.1(4)
C7 P1 C1 C2 157.0(3)
Ru1 P1 C1 C2 33.4(4)
C6 C1 C2 C3 2.0(6)
P1 C1 C2 C3 178.9(3)
C6 C1 C2 C29 -175.4(4)
P1 C1 C2 C29 1.5(6)
C1 C2 C3 C4 -1.1(7)
C29 C2 C3 C4 176.5(4)
C2 C3 C4 C5 -0.7(8)
C3 C4 C5 C6 1.5(8)
C4 C5 C6 C1 -0.5(7)
C2 C1 C6 C5 -1.2(6)
P1 C1 C6 C5 -178.1(3)
C1 P1 C7 C12 131.7(4)
C13 P1 C7 C12 26.6(4)
Ru1 P1 C7 C12 -105.8(3)
C1 P1 C7 C8 -55.7(4)
C13 P1 C7 C8 -160.9(4)
Ru1 P1 C7 C8 66.7(4)
C12 C7 C8 C9 -2.3(8)
P1 C7 C8 C9 -174.9(5)
C7 C8 C9 C10 0.5(10)
C8 C9 C10 C11 1.4(10)
C9 C10 C11 C12 -1.5(10)
C8 C7 C12 C11 2.2(7)
P1 C7 C12 C11 174.7(4)
C10 C11 C12 C7 -0.3(8)
C1 P1 C13 C18 -66.7(4)
C7 P1 C13 C18 44.5(4)
Ru1 P1 C13 C18 173.0(3)
C1 P1 C13 C14 106.2(3)
C7 P1 C13 C14 -142.6(3)
Ru1 P1 C13 C14 -14.1(4)
C18 C13 C14 C15 -1.4(6)
P1 C13 C14 C15 -174.5(4)
C13 C14 C15 C16 -1.2(7)
C14 C15 C16 C17 2.7(8)
C15 C16 C17 C18 -1.6(7)
C16 C17 C18 C13 -0.9(7)
C14 C13 C18 C17 2.4(6)
P1 C13 C18 C17 175.3(3)
N1 Ru1 C19 C24 57.5(3)
C21 Ru1 C19 C24 -101.3(3)
C20 Ru1 C19 C24 -130.9(4)
C23 Ru1 C19 C24 -29.2(3)
C22 Ru1 C19 C24 -64.3(3)
P1 Ru1 C19 C24 145.3(3)
Cl1 Ru1 C19 C24 -118.3(3)
N1 Ru1 C19 C20 -171.6(3)
C21 Ru1 C19 C20 29.6(3)
C24 Ru1 C19 C20 130.9(4)
C23 Ru1 C19 C20 101.7(3)
C22 Ru1 C19 C20 66.6(3)
P1 Ru1 C19 C20 -83.8(3)
Cl1 Ru1 C19 C20 12.6(5)
N1 Ru1 C19 C25 -57.2(7)
C21 Ru1 C19 C25 144.0(7)
C20 Ru1 C19 C25 114.4(7)
C24 Ru1 C19 C25 -114.7(7)
C23 Ru1 C19 C25 -143.8(7)
C22 Ru1 C19 C25 -179.0(7)
P1 Ru1 C19 C25 30.7(6)
Cl1 Ru1 C19 C25 127.0(6)
C24 C19 C20 C21 -2.1(7)
C25 C19 C20 C21 173.3(5)
Ru1 C19 C20 C21 -55.3(4)
C24 C19 C20 Ru1 53.2(4)
C25 C19 C20 Ru1 -131.4(4)
N1 Ru1 C20 C21 150.0(4)
C24 Ru1 C20 C21 102.1(3)
C19 Ru1 C20 C21 131.7(4)
C23 Ru1 C20 C21 65.3(3)
C22 Ru1 C20 C21 29.5(3)
P1 Ru1 C20 C21 -128.5(3)
Cl1 Ru1 C20 C21 -42.2(3)
N1 Ru1 C20 C19 18.3(6)
C21 Ru1 C20 C19 -131.7(4)
C24 Ru1 C20 C19 -29.6(3)
C23 Ru1 C20 C19 -66.4(3)
C22 Ru1 C20 C19 -102.2(3)
P1 Ru1 C20 C19 99.9(3)
Cl1 Ru1 C20 C19 -173.9(2)
C19 C20 C21 C22 -2.0(7)
Ru1 C20 C21 C22 -58.8(4)
C19 C20 C21 Ru1 56.8(4)
N1 Ru1 C21 C20 -144.5(5)
C24 Ru1 C21 C20 -65.9(3)
C19 Ru1 C21 C20 -29.2(3)
C23 Ru1 C21 C20 -102.4(4)
C22 Ru1 C21 C20 -131.4(5)
P1 Ru1 C21 C20 59.3(3)
Cl1 Ru1 C21 C20 143.6(3)
N1 Ru1 C21 C22 -13.0(7)
C20 Ru1 C21 C22 131.4(5)
C24 Ru1 C21 C22 65.5(3)
C19 Ru1 C21 C22 102.2(4)
C23 Ru1 C21 C22 29.0(3)
P1 Ru1 C21 C22 -169.3(3)
Cl1 Ru1 C21 C22 -85.0(3)
C20 C21 C22 C23 3.4(7)
Ru1 C21 C22 C23 -53.6(4)
C20 C21 C22 C26 -175.7(5)
Ru1 C21 C22 C26 127.3(5)
C20 C21 C22 Ru1 57.0(4)
N1 Ru1 C22 C23 -54.4(4)
C21 Ru1 C22 C23 130.9(5)
C20 Ru1 C22 C23 101.2(4)
C24 Ru1 C22 C23 28.3(3)
C19 Ru1 C22 C23 64.4(3)
P1 Ru1 C22 C23 151.1(3)
Cl1 Ru1 C22 C23 -135.9(3)
N1 Ru1 C22 C21 174.7(3)
C20 Ru1 C22 C21 -29.7(4)
C24 Ru1 C22 C21 -102.6(4)
C19 Ru1 C22 C21 -66.5(4)
C23 Ru1 C22 C21 -130.9(5)
P1 Ru1 C22 C21 20.2(5)
Cl1 Ru1 C22 C21 93.2(3)
N1 Ru1 C22 C26 62.4(6)
C21 Ru1 C22 C26 -112.3(7)
C20 Ru1 C22 C26 -142.0(6)
C24 Ru1 C22 C26 145.1(6)
C19 Ru1 C22 C26 -178.8(6)
C23 Ru1 C22 C26 116.8(6)
P1 Ru1 C22 C26 -92.1(6)
Cl1 Ru1 C22 C26 -19.1(5)
C21 C22 C23 C24 -0.7(7)
C26 C22 C23 C24 178.4(5)
Ru1 C22 C23 C24 -52.1(4)
C21 C22 C23 Ru1 51.5(4)
C26 C22 C23 Ru1 -129.5(5)
N1 Ru1 C23 C22 136.3(3)
C21 Ru1 C23 C22 -30.2(3)
C20 Ru1 C23 C22 -67.6(3)
C24 Ru1 C23 C22 -133.7(4)
C19 Ru1 C23 C22 -104.6(3)
P1 Ru1 C23 C22 -124.0(5)
Cl1 Ru1 C23 C22 48.0(3)
N1 Ru1 C23 C24 -90.0(3)
C21 Ru1 C23 C24 103.6(3)
C20 Ru1 C23 C24 66.1(3)
C19 Ru1 C23 C24 29.1(3)
C22 Ru1 C23 C24 133.7(4)
P1 Ru1 C23 C24 9.8(6)
Cl1 Ru1 C23 C24 -178.3(3)
C20 C19 C24 C23 4.9(7)
C25 C19 C24 C23 -170.5(4)
Ru1 C19 C24 C23 57.4(4)
C20 C19 C24 Ru1 -52.5(4)
C25 C19 C24 Ru1 132.1(4)
C22 C23 C24 C19 -3.6(7)
Ru1 C23 C24 C19 -57.0(4)
C22 C23 C24 Ru1 53.4(4)
N1 Ru1 C24 C19 -132.7(3)
C21 Ru1 C24 C19 67.2(3)
C20 Ru1 C24 C19 29.8(3)
C23 Ru1 C24 C19 131.8(4)
C22 Ru1 C24 C19 104.3(3)
P1 Ru1 C24 C19 -44.7(3)
Cl1 Ru1 C24 C19 134.8(3)
N1 Ru1 C24 C23 95.5(3)
C21 Ru1 C24 C23 -64.6(3)
C20 Ru1 C24 C23 -102.0(3)
C19 Ru1 C24 C23 -131.8(4)
C22 Ru1 C24 C23 -27.5(3)
P1 Ru1 C24 C23 -176.5(2)
Cl1 Ru1 C24 C23 3.0(4)
C23 C22 C26 C28 33.7(8)
C21 C22 C26 C28 -147.3(6)
Ru1 C22 C26 C28 -60.4(7)
C23 C22 C26 C27 -90.5(7)
C21 C22 C26 C27 88.5(7)
Ru1 C22 C26 C27 175.5(5)
C31 N1 C29 O1 -5.4(5)
Ru1 N1 C29 O1 161.1(3)
C31 N1 C29 C2 172.1(5)
Ru1 N1 C29 C2 -21.5(7)
C30 O1 C29 N1 -10.7(6)
C30 O1 C29 C2 171.4(4)
C3 C2 C29 N1 169.5(5)
C1 C2 C29 N1 -13.0(7)
C3 C2 C29 O1 -13.0(6)
C1 C2 C29 O1 164.5(4)
C29 O1 C30 C31 21.4(6)
C29 N1 C31 C30 18.1(5)
Ru1 N1 C31 C30 -149.2(4)
C29 N1 C31 C32 -103.9(5)
Ru1 N1 C31 C32 88.8(5)
O1 C30 C31 N1 -23.2(6)
O1 C30 C31 C32 99.3(5)
N1 C31 C32 C34 -166.7(4)
C30 C31 C32 C34 78.5(5)
N1 C31 C32 C33 68.2(5)
C30 C31 C32 C33 -46.6(5)
